data_7056618
loop_
_publ_author_name
'Yousaf, Muhammad'
'Yutronkie, Nathan J.'
'Casta\~neda, Ra\'ul'
'Klein, Jacob A.'
'Brusso, Jaclyn'

_publ_section_title
;
 Boratriazines: inducing luminescence through boron incorporation into a
 terpy-type framework
;
_journal_name_full 'New J. Chem.'
_journal_paper_doi 10.1039/C7NJ02462B
_journal_year 2017
_chemical_formula_moiety 'C5 H6 B F3 N4'
_chemical_formula_sum 'C5 H6 B F3 N4'
_chemical_formula_weight 189.95
_space_group_crystal_system monoclinic
_space_group_IT_number 14
_space_group_name_Hall '-P 2yn'
_space_group_name_H-M_alt 'P 1 21/n 1'
_symmetry_space_group_name_Hall '-P 2yn'
_symmetry_space_group_name_H-M 'P 1 21/n 1'
_atom_sites_solution_hydrogens mixed
_atom_sites_solution_primary dual
_audit_creation_date 2017-07-02
_audit_creation_method
;
Olex2 1.2
(compiled 2017.03.28 svn.r3405 for OlexSys, GUI svn.r5337)
;
_audit_update_record
;
2017-07-06 deposited with the CCDC.
2017-09-06 downloaded from the CCDC.
;
_cell_angle_alpha 90
_cell_angle_beta 92.216(2)
_cell_angle_gamma 90
_cell_formula_units_Z 4
_cell_length_a 8.1901(2)
_cell_length_b 6.2150(2)
_cell_length_c 14.8496(4)
_cell_measurement_reflns_used 3300
_cell_measurement_temperature 200.0
_cell_measurement_theta_max 32.00
_cell_measurement_theta_min 2.75
_cell_volume 755.30(4)
_computing_cell_refinement 'SAINT v8.34A (Bruker, 2013)'
_computing_data_reduction 'SAINT v8.34A (Bruker, 2013)'
_computing_molecular_graphics 'Olex2 (Dolomanov et al., 2009)'
_computing_publication_material 'Olex2 (Dolomanov et al., 2009)'
_computing_structure_refinement 'ShelXL (Sheldrick, 2015)'
_computing_structure_solution 'ShelXT (Sheldrick, 2015)'
_diffrn_ambient_temperature 200.0
_diffrn_measured_fraction_theta_full 1.000
_diffrn_measured_fraction_theta_max 0.933
_diffrn_measurement_device_type 'Bruker APEX-II CCD'
_diffrn_measurement_method '\f and \w scans'
_diffrn_radiation_type MoK\a
_diffrn_radiation_wavelength 0.71073
_diffrn_reflns_av_R_equivalents 0.0163
_diffrn_reflns_av_unetI/netI 0.0159
_diffrn_reflns_Laue_measured_fraction_full 1.000
_diffrn_reflns_Laue_measured_fraction_max 0.933
_diffrn_reflns_limit_h_max 11
_diffrn_reflns_limit_h_min -11
_diffrn_reflns_limit_k_max 8
_diffrn_reflns_limit_k_min -8
_diffrn_reflns_limit_l_max 19
_diffrn_reflns_limit_l_min -20
_diffrn_reflns_number 6752
_diffrn_reflns_point_group_measured_fraction_full 1.000
_diffrn_reflns_point_group_measured_fraction_max 0.933
_diffrn_reflns_theta_full 25.242
_diffrn_reflns_theta_max 28.998
_diffrn_reflns_theta_min 2.745
_diffrn_standards_number 0
_exptl_absorpt_coefficient_mu 0.159
_exptl_absorpt_correction_T_max 0.7464
_exptl_absorpt_correction_T_min 0.7052
_exptl_absorpt_correction_type multi-scan
_exptl_absorpt_process_details
'SADABS-2014/5 (Bruker,2014/5) was used for absorption correction. wR2(int) was 0.0605 before and 0.0314 after correction. The Ratio of minimum to maximum transmission is 0.9448. The \l/2 correction factor is 0.00150.'
_exptl_crystal_colour 'metallic light orange'
_exptl_crystal_colour_lustre metallic
_exptl_crystal_colour_modifier light
_exptl_crystal_colour_primary orange
_exptl_crystal_density_diffrn 1.670
_exptl_crystal_description plate
_exptl_crystal_F_000 384
_exptl_crystal_recrystallization_method 'Re-crystallisation from solvent: dichloromethane and chloroform'
_exptl_crystal_size_max 0.3
_exptl_crystal_size_mid 0.12
_exptl_crystal_size_min 0.1
_refine_diff_density_max 0.252
_refine_diff_density_min -0.184
_refine_diff_density_rms 0.038
_refine_ls_extinction_method none
_refine_ls_goodness_of_fit_ref 1.103
_refine_ls_hydrogen_treatment mixed
_refine_ls_matrix_type full
_refine_ls_number_parameters 127
_refine_ls_number_reflns 1873
_refine_ls_number_restraints 3
_refine_ls_restrained_S_all 1.103
_refine_ls_R_factor_all 0.0444
_refine_ls_R_factor_gt 0.0341
_refine_ls_shift/su_max 0.000
_refine_ls_shift/su_mean 0.000
_refine_ls_structure_factor_coef Fsqd
_refine_ls_weighting_details 'w=1/[\s^2^(Fo^2^)+(0.0535P)^2^+0.1034P] where P=(Fo^2^+2Fc^2^)/3'
_refine_ls_weighting_scheme calc
_refine_ls_wR_factor_gt 0.0975
_refine_ls_wR_factor_ref 0.1016
_reflns_Friedel_coverage 0.000
_reflns_number_gt 1522
_reflns_number_total 1873
_reflns_threshold_expression 'I > 2\s(I)'
_cod_data_source_file c7nj02462b2.cif
_cod_data_source_block PmImBF3
_cod_database_code 7056618
_shelx_shelxl_version_number 2016/6
_shelx_space_group_comment
;
The symmetry employed for this shelxl refinement is uniquely defined
by the following loop, which should always be used as a source of
symmetry information in preference to the above space-group names.
They are only intended as comments.
;
_olex2_refinement_description
;
1. Fixed Uiso
 At 1.2 times of:
  All C(H) groups
 At 1.5 times of:
  All N(H) groups, All N(H,H) groups
2. Restrained distances
 N3-H3 \\sim N4-H4A \\sim N4-H4B
 with sigma of 0.02
3.a Aromatic/amide H refined with riding coordinates:
 C2(H2), C1(H1), C3(H3A)
;
_olex2_submission_special_instructions 'No special instructions were received'

loop_
_space_group_symop_operation_xyz
'x, y, z'
'-x+1/2, y+1/2, -z+1/2'
'-x, -y, -z'
'x-1/2, -y-1/2, z-1/2'

loop_
_atom_site_label
_atom_site_type_symbol
_atom_site_fract_x
_atom_site_fract_y
_atom_site_fract_z
_atom_site_U_iso_or_equiv
_atom_site_adp_type
_atom_site_occupancy
_atom_site_site_symmetry_order
_atom_site_calc_flag
_atom_site_refinement_flags_posn
F1 F 0.26701(9) -0.45297(13) 0.32553(5) 0.0407(2) Uani 1 1 d .
F2 F 0.51522(10) -0.49897(14) 0.39565(5) 0.0507(3) Uani 1 1 d .
F3 F 0.46696(10) -0.21068(14) 0.30363(6) 0.0493(3) Uani 1 1 d .
N3 N 0.34446(13) -0.21796(18) 0.44823(7) 0.0332(3) Uani 1 1 d D
H3 H 0.3463(19) -0.276(3) 0.4988(9) 0.050 Uiso 1 1 d D
N1 N 0.15149(13) 0.26520(19) 0.52197(7) 0.0379(3) Uani 1 1 d .
N2 N 0.22023(13) -0.05536(19) 0.60255(7) 0.0378(3) Uani 1 1 d .
N4 N 0.25646(15) 0.0866(2) 0.37195(7) 0.0395(3) Uani 1 1 d D
H4A H 0.293(2) 0.041(3) 0.3214(10) 0.059 Uiso 1 1 d D
H4B H 0.222(2) 0.214(2) 0.3780(12) 0.059 Uiso 1 1 d D
C5 C 0.27721(13) -0.0279(2) 0.44550(7) 0.0298(3) Uani 1 1 d .
C4 C 0.21274(13) 0.0685(2) 0.52991(7) 0.0293(3) Uani 1 1 d .
C2 C 0.09073(15) 0.2340(3) 0.67637(9) 0.0416(3) Uani 1 1 d .
H2 H 0.046356 0.292973 0.729134 0.050 Uiso 1 1 calc R
C1 C 0.09078(16) 0.3475(2) 0.59699(9) 0.0427(3) Uani 1 1 d .
H1 H 0.046394 0.488773 0.595272 0.051 Uiso 1 1 calc R
C3 C 0.15761(16) 0.0315(3) 0.67607(9) 0.0428(3) Uani 1 1 d .
H3A H 0.159511 -0.050122 0.730181 0.051 Uiso 1 1 calc R
B1 B 0.40235(16) -0.3494(3) 0.36671(9) 0.0330(3) Uani 1 1 d .

loop_
_atom_site_aniso_label
_atom_site_aniso_U_11
_atom_site_aniso_U_22
_atom_site_aniso_U_33
_atom_site_aniso_U_23
_atom_site_aniso_U_13
_atom_site_aniso_U_12
F1 0.0454(4) 0.0422(5) 0.0342(4) -0.0053(3) -0.0010(3) -0.0020(3)
F2 0.0543(5) 0.0533(6) 0.0441(5) -0.0063(4) -0.0049(4) 0.0239(4)
F3 0.0575(5) 0.0421(5) 0.0499(5) -0.0006(4) 0.0230(4) -0.0022(4)
N3 0.0409(5) 0.0296(6) 0.0290(5) -0.0002(4) 0.0018(4) 0.0032(4)
N1 0.0471(6) 0.0323(6) 0.0343(5) -0.0004(5) 0.0035(4) 0.0058(5)
N2 0.0421(5) 0.0386(7) 0.0329(5) 0.0034(5) 0.0048(4) 0.0038(5)
N4 0.0573(7) 0.0317(6) 0.0297(5) -0.0002(5) 0.0037(5) 0.0072(5)
C5 0.0318(5) 0.0293(7) 0.0281(5) -0.0013(5) -0.0009(4) -0.0032(5)
C4 0.0292(5) 0.0295(7) 0.0290(5) -0.0013(5) -0.0010(4) -0.0008(5)
C2 0.0370(6) 0.0539(9) 0.0343(6) -0.0073(6) 0.0060(5) 0.0042(6)
C1 0.0474(7) 0.0377(8) 0.0432(7) -0.0046(6) 0.0052(5) 0.0087(6)
C3 0.0433(7) 0.0533(9) 0.0322(6) 0.0059(6) 0.0066(5) 0.0050(6)
B1 0.0365(6) 0.0308(8) 0.0317(6) -0.0025(6) 0.0019(5) 0.0031(6)

loop_
_atom_type_symbol
_atom_type_description
_atom_type_scat_dispersion_real
_atom_type_scat_dispersion_imag
_atom_type_scat_source
C C 0.0033 0.0016 'International Tables Vol C Tables 4.2.6.8 and 6.1.1.4'
H H 0.0000 0.0000 'International Tables Vol C Tables 4.2.6.8 and 6.1.1.4'
B B 0.0013 0.0007 'International Tables Vol C Tables 4.2.6.8 and 6.1.1.4'
F F 0.0171 0.0103 'International Tables Vol C Tables 4.2.6.8 and 6.1.1.4'
N N 0.0061 0.0033 'International Tables Vol C Tables 4.2.6.8 and 6.1.1.4'

loop_
_geom_angle_atom_site_label_1
_geom_angle_atom_site_label_2
_geom_angle_atom_site_label_3
_geom_angle
C5 N3 B1 126.52(10)
C4 N1 C1 115.47(11)
C4 N2 C3 115.01(12)
N3 C5 N4 124.03(11)
N3 C5 C4 119.79(10)
N4 C5 C4 116.14(11)
N1 C4 C5 115.94(10)
N2 C4 N1 127.88(11)
N2 C4 C5 116.15(11)
C3 C2 C1 117.05(12)
N1 C1 C2 121.99(13)
N2 C3 C2 122.58(12)
F1 B1 N3 108.80(10)
F2 B1 F1 109.76(12)
F2 B1 F3 111.23(10)
F2 B1 N3 109.64(10)
F3 B1 F1 107.79(10)
F3 B1 N3 109.57(11)

loop_
_geom_bond_atom_site_label_1
_geom_bond_atom_site_label_2
_geom_bond_distance
F1 B1 1.4017(15)
F2 B1 1.3686(16)
F3 B1 1.3924(16)
N3 C5 1.3032(17)
N3 B1 1.5496(17)
N1 C4 1.3251(17)
N1 C1 1.3390(16)
N2 C4 1.3246(16)
N2 C3 1.3378(16)
N4 C5 1.3091(16)
C5 C4 1.5034(16)
C2 C1 1.374(2)
C2 C3 1.372(2)

loop_
_geom_hbond_atom_site_label_D
_geom_hbond_atom_site_label_H
_geom_hbond_atom_site_label_A
_geom_hbond_distance_DH
_geom_hbond_distance_HA
_geom_hbond_distance_DA
_geom_hbond_angle_DHA
N4 H4A F3 0.867(13) 2.138(16) 2.7477(15) 127.0(15)
